data_4321735
loop_
_publ_author_name
'Mary K. Ellison'
'Charles E. Schulz'
'W. Robert Scheidt'

_publ_section_title
;
 Syntheses, Characterization, and Structural Studies of Several
 (Nitro)(nitrosyl)iron(III) Porphyrinates: [Fe(Porph)(NO2)(NO)]
;
_journal_name_full 'Inorganic Chemistry'
_journal_page_first 100
_journal_page_last 108
_journal_paper_doi 10.1021/ic981162n
_journal_volume 38
_journal_year 1999
_chemical_formula_sum 'C71 H72 Fe N10 O7'
_chemical_formula_weight 1233.24
_chemical_name_systematic
;
 ?
;
_space_group_IT_number 14
_symmetry_cell_setting monoclinic
_symmetry_space_group_name_Hall '-P 2yn'
_symmetry_space_group_name_H-M 'P 1 21/n 1'
_atom_sites_solution_hydrogens geom
_atom_sites_solution_primary direct
_atom_sites_solution_secondary difmap
_audit_creation_method SHELXL
_cell_angle_alpha 90.00
_cell_angle_beta 105.063(5)
_cell_angle_gamma 90.00
_cell_formula_units_Z 4
_cell_length_a 12.7764(10)
_cell_length_b 27.192(2)
_cell_length_c 19.1716(8)
_cell_measurement_reflns_used 250
_cell_measurement_temperature 130(2)
_cell_measurement_theta_max 20.5
_cell_measurement_theta_min -20.5
_cell_volume 6431.7(8)
_computing_cell_refinement MADNES
_computing_data_collection MADNES
_computing_data_reduction 'MADNES (Messerschmitt & Pflugrath, 1987)'
_computing_molecular_graphics 'ORTEP-III (Burnett, Johnson, 1996)'
_computing_publication_material SHELXL-93
_computing_structure_refinement 'SHELXL-93 (Sheldrick, 1993)'
_computing_structure_solution 'SHELXS-86 (Sheldrick, 1990)'
_diffrn_ambient_temperature 130(2)
_diffrn_measurement_device 'Enraf-Nonius FAST area-detector'
_diffrn_measurement_method 'ellipsoid-mask fitting'
_diffrn_radiation_monochromator graphite
_diffrn_radiation_source 'rotating anode'
_diffrn_radiation_type MoK\a
_diffrn_radiation_wavelength 0.71073
_diffrn_reflns_av_R_equivalents 0.0508
_diffrn_reflns_av_sigmaI/netI 0.0386
_diffrn_reflns_limit_h_max 15
_diffrn_reflns_limit_h_min -14
_diffrn_reflns_limit_k_max 34
_diffrn_reflns_limit_k_min -19
_diffrn_reflns_limit_l_max 23
_diffrn_reflns_limit_l_min -20
_diffrn_reflns_number 34441
_diffrn_reflns_theta_max 26.80
_diffrn_reflns_theta_min 1.81
_diffrn_standards_decay_% 'no measurable crystal decay'
_diffrn_standards_interval_count 0
_diffrn_standards_interval_time 0
_diffrn_standards_number 0
_exptl_absorpt_coefficient_mu 0.297
_exptl_absorpt_correction_T_max 1.00
_exptl_absorpt_correction_T_min 0.71
_exptl_absorpt_correction_type refdelf
_exptl_crystal_colour 'dark purple'
_exptl_crystal_density_diffrn 1.274
_exptl_crystal_density_meas ?
_exptl_crystal_description irregular
_exptl_crystal_F_000 2600
_exptl_crystal_size_max 0.30
_exptl_crystal_size_mid 0.30
_exptl_crystal_size_min 0.20
_refine_diff_density_max 0.548
_refine_diff_density_min -0.638
_refine_diff_density_rms 0.051
_refine_ls_extinction_method none
_refine_ls_goodness_of_fit_all 1.067
_refine_ls_goodness_of_fit_obs 1.099
_refine_ls_hydrogen_treatment constr
_refine_ls_matrix_type full
_refine_ls_number_parameters 838
_refine_ls_number_reflns 11435
_refine_ls_number_restraints 0
_refine_ls_restrained_S_all 1.067
_refine_ls_restrained_S_obs 1.099
_refine_ls_R_factor_all 0.0625
_refine_ls_R_factor_obs 0.0477
_refine_ls_shift/esd_max -0.009
_refine_ls_shift/esd_mean 0.000
_refine_ls_structure_factor_coef Fsqd
_refine_ls_weighting_details 'w=1/[\s^2^(Fo^2^)+(0.0422P)^2^+6.6534P] where P=(Fo^2^+2Fc^2^)/3'
_refine_ls_weighting_scheme calc
_refine_ls_wR_factor_all 0.1154
_refine_ls_wR_factor_obs 0.1078
_reflns_number_observed 9532
_reflns_number_total 11435
_reflns_observed_criterion >2sigma(I)
_cod_data_source_file ic981162n_5.cif
_cod_data_source_block sd:fepfno2no(4)
_cod_depositor_comments
;
The following automatic conversions were performed:

'_exptl_crystal_density_meas' value 'not measured' was changed to '?'
- the value is perceived as not measured.

Automatic conversion script
Id: cif_fix_values 3008 2015-01-20 13:52:24Z robertas 

The following automatic conversions were performed:

'_refine_ls_weighting_scheme' value 'calc
w=1/[\s^2^(Fo^2^)+(0.0422P)^2^+6.6534P] where P=(Fo^2^+2Fc^2^)/3' was
changed to 'calc'. New tag '_refine_ls_weighting_details' was
created. The value of the new tag was set to
'w=1/[\s^2^(Fo^2^)+(0.0422P)^2^+6.6534P] where P=(Fo^2^+2Fc^2^)/3'.

Automatic conversion script
Id: cif_fix_values 3143 2015-03-26 13:38:13Z robertas 
;
_cod_original_cell_volume 6431.7(7)
_cod_database_code 4321735

loop_
_symmetry_equiv_pos_as_xyz
'x, y, z'
'-x+1/2, y+1/2, -z+1/2'
'-x, -y, -z'
'x-1/2, -y-1/2, z-1/2'

loop_
_atom_site_aniso_label
_atom_site_aniso_U_11
_atom_site_aniso_U_22
_atom_site_aniso_U_33
_atom_site_aniso_U_23
_atom_site_aniso_U_13
_atom_site_aniso_U_12
Fe1 0.0140(2) 0.01300(14) 0.0193(2) 0.00001(12) 0.00532(13) 0.00070(11)
N1 0.0136(9) 0.0140(8) 0.0190(12) 0.0003(7) 0.0049(8) 0.0005(6)
N2 0.0155(9) 0.0140(8) 0.0167(11) -0.0001(7) 0.0048(8) 0.0002(7)
N3 0.0125(9) 0.0152(8) 0.0213(12) -0.0001(7) 0.0044(8) 0.0014(7)
N4 0.0151(9) 0.0149(8) 0.0208(12) -0.0012(7) 0.0057(8) 0.0000(7)
N9 0.0170(9) 0.0220(9) 0.0208(13) 0.0007(8) 0.0062(9) -0.0018(7)
N10 0.0201(10) 0.0219(9) 0.0238(13) -0.0013(8) 0.0049(9) 0.0007(8)
O5 0.0468(13) 0.0716(15) 0.0241(13) 0.0165(11) 0.0017(11) -0.0072(11)
O6 0.0421(11) 0.0553(12) 0.0258(12) 0.0015(9) 0.0158(10) 0.0143(9)
O7 0.0408(11) 0.0492(11) 0.0275(13) 0.0091(9) 0.0032(9) 0.0198(9)
C(m1) 0.0203(11) 0.0147(10) 0.0171(13) 0.0015(8) 0.0053(10) -0.0018(8)
C(m2) 0.0156(10) 0.0188(10) 0.0123(13) 0.0009(8) 0.0045(9) 0.0027(8)
C(m3) 0.0179(11) 0.0167(10) 0.0221(14) -0.0011(9) 0.0051(10) -0.0019(8)
C(m4) 0.0157(11) 0.0173(10) 0.0157(13) 0.0015(8) 0.0034(10) 0.0035(8)
C(a1) 0.0172(11) 0.0171(10) 0.0176(13) 0.0017(8) 0.0056(10) 0.0031(8)
C(b1) 0.0198(11) 0.0154(10) 0.027(2) -0.0021(9) 0.0057(10) 0.0029(8)
C(a2) 0.0185(11) 0.0153(9) 0.0152(13) 0.0002(8) 0.0036(10) -0.0005(8)
C(b2) 0.0212(12) 0.0145(10) 0.0255(15) -0.0012(9) 0.0040(10) 0.0001(8)
C(a3) 0.0168(11) 0.0156(10) 0.0172(13) 0.0015(8) 0.0046(10) -0.0023(8)
C(b3) 0.0166(11) 0.0221(10) 0.0220(14) -0.0009(9) 0.0068(10) -0.0037(8)
C(a4) 0.0131(10) 0.0194(10) 0.0145(13) 0.0009(8) 0.0044(9) 0.0008(8)
C(b4) 0.0139(11) 0.0221(11) 0.0267(15) -0.0005(9) 0.0084(10) -0.0006(8)
C(a5) 0.0160(11) 0.0168(10) 0.0169(13) 0.0000(8) 0.0044(10) 0.0024(8)
C(b5) 0.0188(11) 0.0149(10) 0.029(2) 0.0007(9) 0.0071(11) 0.0032(8)
C(a6) 0.0165(11) 0.0146(9) 0.0216(14) -0.0016(8) 0.0064(10) -0.0010(8)
C(b6) 0.0226(12) 0.0159(10) 0.030(2) -0.0012(9) 0.0097(11) -0.0001(8)
C(a7) 0.0160(11) 0.0181(10) 0.0214(14) -0.0006(9) 0.0057(10) -0.0014(8)
C(b7) 0.0158(11) 0.0215(11) 0.035(2) -0.0057(10) 0.0081(11) -0.0030(9)
C(a8) 0.0136(10) 0.0178(10) 0.0219(14) 0.0005(9) 0.0051(10) 0.0019(8)
C(b8) 0.0156(11) 0.0220(11) 0.036(2) -0.0025(10) 0.0101(11) 0.0008(8)
O1 0.0685(15) 0.0233(9) 0.0344(13) 0.0066(8) -0.0092(11) 0.0010(9)
O2 0.0271(10) 0.0546(12) 0.0354(13) 0.0150(9) 0.0169(9) 0.0138(8)
O3 0.0360(11) 0.0389(10) 0.059(2) 0.0107(10) 0.0254(10) 0.0122(9)
O4 0.0351(11) 0.0440(11) 0.0333(13) -0.0017(9) -0.0013(9) 0.0195(9)
N5 0.0352(12) 0.0154(9) 0.0198(13) 0.0008(8) 0.0065(10) -0.0013(8)
N6 0.0172(10) 0.0264(10) 0.0217(13) 0.0017(8) 0.0057(9) 0.0066(8)
N7 0.0197(11) 0.0274(10) 0.0292(14) -0.0007(9) 0.0055(10) 0.0057(8)
N8 0.0225(11) 0.0310(11) 0.0285(14) 0.0065(9) 0.0074(10) 0.0123(9)
C1 0.0168(11) 0.0147(10) 0.0210(14) -0.0003(8) 0.0070(10) -0.0006(8)
C2 0.0179(11) 0.0172(10) 0.0193(14) 0.0011(9) 0.0052(10) 0.0008(8)
C3 0.0208(11) 0.0181(10) 0.027(2) 0.0038(9) 0.0090(11) -0.0010(8)
C4 0.0198(11) 0.0159(10) 0.031(2) -0.0039(9) 0.0059(11) -0.0037(8)
C5 0.0229(12) 0.0238(11) 0.0232(15) -0.0059(10) 0.0067(11) -0.0036(9)
C6 0.0218(12) 0.0206(10) 0.0205(14) -0.0006(9) 0.0069(10) -0.0006(9)
C7 0.0335(14) 0.0253(12) 0.021(2) 0.0037(10) 0.0009(12) -0.0036(10)
C8 0.052(2) 0.0336(14) 0.018(2) 0.0015(11) 0.0013(14) -0.0041(12)
C9 0.060(2) 0.060(2) 0.029(2) 0.0068(14) 0.011(2) 0.000(2)
C10 0.059(2) 0.066(2) 0.032(2) -0.005(2) 0.003(2) -0.023(2)
C11 0.122(3) 0.038(2) 0.025(2) -0.0085(13) 0.005(2) 0.011(2)
C12 0.0130(10) 0.0135(9) 0.0242(14) -0.0015(8) 0.0040(10) -0.0004(8)
C13 0.0165(11) 0.0160(10) 0.0212(14) -0.0009(8) 0.0047(10) -0.0010(8)
C14 0.0188(11) 0.0209(10) 0.028(2) -0.0017(9) 0.0078(11) 0.0012(8)
C15 0.0179(11) 0.0228(11) 0.037(2) 0.0050(10) 0.0060(11) 0.0065(9)
C16 0.0226(12) 0.0310(12) 0.027(2) 0.0044(10) 0.0023(11) 0.0058(10)
C17 0.0220(12) 0.0264(11) 0.023(2) 0.0015(9) 0.0071(11) 0.0052(9)
C18 0.0239(13) 0.0259(11) 0.0219(15) 0.0000(10) 0.0097(11) 0.0041(9)
C19 0.0306(14) 0.0311(12) 0.024(2) 0.0036(10) 0.0100(12) 0.0058(10)
C20 0.076(3) 0.085(3) 0.028(2) -0.006(2) 0.007(2) 0.032(2)
C21 0.032(2) 0.083(2) 0.030(2) 0.017(2) 0.0044(14) 0.012(2)
C22 0.055(2) 0.045(2) 0.081(3) 0.029(2) -0.002(2) 0.001(2)
C23 0.0165(11) 0.0171(10) 0.028(2) -0.0045(9) 0.0107(11) 0.0004(8)
C24 0.0176(11) 0.0203(10) 0.029(2) -0.0058(9) 0.0094(11) 0.0017(8)
C25 0.0182(12) 0.0245(11) 0.038(2) -0.0127(11) 0.0062(11) -0.0012(9)
C26 0.0220(12) 0.0189(11) 0.050(2) -0.0105(11) 0.0176(13) -0.0048(9)
C27 0.0267(13) 0.0179(10) 0.042(2) -0.0028(10) 0.0196(13) -0.0002(9)
C28 0.0215(12) 0.0209(11) 0.029(2) -0.0025(9) 0.0106(11) 0.0008(9)
C29 0.0276(13) 0.0225(11) 0.031(2) -0.0046(10) 0.0093(12) -0.0001(10)
C30 0.0371(15) 0.0304(13) 0.027(2) -0.0009(11) 0.0058(13) 0.0020(11)
C31 0.052(2) 0.0291(13) 0.039(2) 0.0041(12) 0.0114(15) 0.0101(12)
C32 0.060(2) 0.047(2) 0.046(2) 0.0115(15) 0.026(2) 0.0027(15)
C33 0.070(2) 0.050(2) 0.033(2) -0.0061(14) -0.004(2) 0.001(2)
C34 0.0138(10) 0.0142(9) 0.0236(14) -0.0025(8) 0.0034(10) 0.0001(8)
C35 0.0192(11) 0.0164(10) 0.0240(15) 0.0010(9) 0.0064(10) -0.0004(8)
C36 0.0157(11) 0.0157(10) 0.037(2) 0.0040(9) 0.0058(11) 0.0034(8)
C37 0.0140(11) 0.0191(10) 0.036(2) -0.0039(10) 0.0086(11) 0.0003(8)
C38 0.0208(12) 0.0275(12) 0.029(2) -0.0049(10) 0.0096(11) 0.0009(9)
C39 0.0187(11) 0.0225(11) 0.027(2) 0.0005(9) 0.0051(11) 0.0032(9)
C40 0.0347(14) 0.0213(11) 0.024(2) -0.0016(10) -0.0006(12) 0.0092(10)
C41 0.047(2) 0.0314(13) 0.019(2) 0.0030(10) 0.0063(13) 0.0129(12)
C42 0.076(2) 0.049(2) 0.037(2) 0.0102(14) 0.026(2) 0.030(2)
C43 0.069(2) 0.060(2) 0.031(2) 0.0117(15) 0.007(2) 0.026(2)
C44 0.074(2) 0.058(2) 0.043(2) 0.001(2) 0.026(2) -0.017(2)
C45 0.060(3) 0.076(3) 0.068(4) 0.023(3) 0.031(3) 0.013(2)
C46 0.039(2) 0.040(2) 0.053(3) -0.002(2) 0.014(2) 0.005(2)
C47 0.062(3) 0.032(2) 0.032(3) 0.005(2) 0.000(2) 0.012(2)
C48 0.056(3) 0.036(2) 0.042(3) 0.011(2) -0.001(2) 0.006(2)
C49 0.065(3) 0.031(2) 0.072(4) 0.005(2) 0.038(3) 0.004(2)
C50 0.039(2) 0.041(2) 0.084(4) -0.025(2) 0.005(2) 0.004(2)
C51 0.039(2) 0.045(2) 0.035(3) -0.006(2) 0.004(2) 0.011(2)

loop_
_atom_site_label
_atom_site_type_symbol
_atom_site_fract_x
_atom_site_fract_y
_atom_site_fract_z
_atom_site_U_iso_or_equiv
_atom_site_thermal_displace_type
_atom_site_occupancy
_atom_site_calc_flag
_atom_site_refinement_flags
_atom_site_disorder_group
Fe1 Fe 0.81165(2) 0.109615(10) 0.16102(2) 0.01525(9) Uani 1 d . .
N1 N 0.83871(14) 0.03857(6) 0.14773(10) 0.0154(4) Uani 1 d . .
N2 N 0.65671(14) 0.09371(6) 0.15530(10) 0.0153(4) Uani 1 d . .
N3 N 0.78756(14) 0.17977(6) 0.18365(11) 0.0163(4) Uani 1 d . .
N4 N 0.96941(14) 0.12398(6) 0.17833(11) 0.0168(4) Uani 1 d . .
N9 N 0.77785(15) 0.12427(7) 0.07337(12) 0.0197(4) Uani 1 d . .
N10 N 0.8387(2) 0.09586(7) 0.26662(11) 0.0221(4) Uani 1 d . .
O5 O 0.7427(2) 0.13884(9) 0.01611(12) 0.0489(6) Uani 1 d . .
O6 O 0.7782(2) 0.11297(7) 0.30050(11) 0.0398(5) Uani 1 d . .
O7 O 0.9148(2) 0.06929(7) 0.29562(11) 0.0402(5) Uani 1 d . .
C(m1) C 0.6569(2) 0.00394(7) 0.13741(13) 0.0173(5) Uani 1 d . .
C(m2) C 0.5891(2) 0.17779(7) 0.16294(12) 0.0154(4) Uani 1 d . .
C(m3) C 0.9734(2) 0.21204(7) 0.20970(13) 0.0189(5) Uani 1 d . .
C(m4) C 1.0318(2) 0.04293(7) 0.14850(13) 0.0163(5) Uani 1 d . .
C(a1) C 0.9345(2) 0.01831(7) 0.14191(13) 0.0171(5) Uani 1 d . .
C(b1) C 0.9217(2) -0.03374(8) 0.13080(14) 0.0209(5) Uani 1 d . .
H(b1) H 0.9757(2) -0.05615(8) 0.12482(14) 0.025 Uiso 1 calc R .
C(a2) C 0.7663(2) 0.00030(7) 0.13938(12) 0.0165(5) Uani 1 d . .
C(b2) C 0.8188(2) -0.04495(8) 0.13042(14) 0.0208(5) Uani 1 d . .
H(b2) H 0.7871(2) -0.07679(8) 0.12520(14) 0.025 Uiso 1 calc R .
C(a3) C 0.6073(2) 0.04827(7) 0.14559(13) 0.0165(5) Uani 1 d . .
C(b3) C 0.4947(2) 0.05354(8) 0.14338(13) 0.0199(5) Uani 1 d . .
H(b3) H 0.4432(2) 0.02773(8) 0.13862(13) 0.024 Uiso 1 calc R .
C(a4) C 0.5765(2) 0.12708(8) 0.15667(12) 0.0155(4) Uani 1 d . .
C(b4) C 0.4756(2) 0.10185(8) 0.14932(13) 0.0203(5) Uani 1 d . .
H(b4) H 0.4079(2) 0.11651(8) 0.14873(13) 0.024 Uiso 1 calc R .
C(a5) C 0.6883(2) 0.20160(7) 0.17657(13) 0.0165(5) Uani 1 d . .
C(b5) C 0.7025(2) 0.25350(8) 0.19004(14) 0.0207(5) Uani 1 d . .
H(b5) H 0.6465(2) 0.27693(8) 0.18762(14) 0.025 Uiso 1 calc R .
C(a6) C 0.8630(2) 0.21697(7) 0.20098(13) 0.0173(5) Uani 1 d . .
C(b6) C 0.8093(2) 0.26281(8) 0.20666(14) 0.0224(5) Uani 1 d . .
H(b6) H 0.8431(2) 0.29379(8) 0.21971(14) 0.027 Uiso 1 calc R .
C(a7) C 1.0217(2) 0.16808(7) 0.19812(13) 0.0183(5) Uani 1 d . .
C(b7) C 1.1349(2) 0.16292(8) 0.20114(14) 0.0239(5) Uani 1 d . .
H(b7) H 1.1887(2) 0.18778(8) 0.21399(14) 0.029 Uiso 1 calc R .
C(a8) C 1.0473(2) 0.09183(8) 0.16803(13) 0.0177(5) Uani 1 d . .
C(b8) C 1.1502(2) 0.11639(8) 0.18238(15) 0.0238(5) Uani 1 d . .
H(b8) H 1.2169(2) 0.10233(8) 0.17919(15) 0.029 Uiso 1 calc R .
O1 O 0.6541(2) -0.11846(6) 0.31727(12) 0.0463(6) Uani 1 d . .
O2 O 0.35891(15) 0.20621(7) 0.33344(11) 0.0374(5) Uani 1 d . .
O3 O 0.9808(2) 0.23739(7) 0.37591(12) 0.0422(5) Uani 1 d . .
O4 O 1.3184(2) -0.05421(7) 0.32408(11) 0.0394(5) Uani 1 d . .
N5 N 0.6029(2) -0.05064(7) 0.24916(11) 0.0236(5) Uani 1 d . .
H5 H 0.6042(23) -0.0199(11) 0.2510(16) 0.036(8) Uiso 1 d . .
N6 N 0.4959(2) 0.20210(7) 0.27878(11) 0.0217(4) Uani 1 d . .
H6 H 0.5578(24) 0.1927(10) 0.2832(16) 0.034(8) Uiso 1 d . .
N7 N 1.1374(2) 0.22427(7) 0.34635(12) 0.0256(5) Uani 1 d . .
H7 H 1.1965(24) 0.2116(10) 0.3562(16) 0.031(8) Uiso 1 d . .
N8 N 1.1679(2) -0.01822(8) 0.25414(12) 0.0272(5) Uani 1 d . .
H8 H 1.1107(23) -0.0085(10) 0.2542(15) 0.027(8) Uiso 1 d . .
C1 C 0.5932(2) -0.04268(7) 0.12292(13) 0.0171(5) Uani 1 d . .
C2 C 0.5754(2) -0.07123(7) 0.17954(13) 0.0181(5) Uani 1 d . .
C3 C 0.5300(2) -0.11798(8) 0.16586(14) 0.0215(5) Uani 1 d . .
H3 H 0.5191(2) -0.13750(8) 0.20449(14) 0.026 Uiso 1 calc R .
C4 C 0.5007(2) -0.13589(8) 0.09600(14) 0.0223(5) Uani 1 d . .
H4 H 0.4710(2) -0.16800(8) 0.08687(14) 0.027 Uiso 1 calc R .
C5 C 0.5144(2) -0.10726(8) 0.03914(14) 0.0232(5) Uani 1 d . .
H5A H 0.4921(2) -0.11930(8) -0.00898(14) 0.028 Uiso 1 calc R .
C6 C 0.5607(2) -0.06107(8) 0.05289(14) 0.0207(5) Uani 1 d . .
H6A H 0.5704(2) -0.04162(8) 0.01389(14) 0.025 Uiso 1 calc R .
C7 C 0.6409(2) -0.07432(9) 0.31306(15) 0.0279(6) Uani 1 d . .
C8 C 0.6692(3) -0.04155(10) 0.3801(2) 0.0362(7) Uani 1 d . .
C9 C 0.6209(3) -0.06554(12) 0.4366(2) 0.0498(8) Uani 1 d . .
H9A H 0.6447(15) -0.0476(5) 0.4824(4) 0.075 Uiso 1 calc R .
H9B H 0.6454(15) -0.0998(3) 0.4439(9) 0.075 Uiso 1 calc R .
H9C H 0.5416(3) -0.0647(8) 0.4200(6) 0.075 Uiso 1 calc R .
C10 C 0.7925(3) -0.04053(13) 0.4056(2) 0.0539(9) Uani 1 d . .
H10A H 0.8217(3) -0.0245(8) 0.3689(6) 0.081 Uiso 1 calc R .
H10B H 0.8201(3) -0.07426(14) 0.4132(13) 0.081 Uiso 1 calc R .
H10C H 0.8149(3) -0.0222(8) 0.4511(7) 0.081 Uiso 1 calc R .
C11 C 0.6251(4) 0.01094(11) 0.3665(2) 0.0642(11) Uani 1 d . .
H11A H 0.6596(16) 0.0276(3) 0.3329(12) 0.096 Uiso 1 calc R .
H11B H 0.6409(20) 0.0290(3) 0.4123(3) 0.096 Uiso 1 calc R .
H11C H 0.5465(5) 0.00984(12) 0.3455(14) 0.096 Uiso 1 calc R .
C12 C 0.4898(2) 0.20893(7) 0.15258(13) 0.0171(5) Uani 1 d . .
C13 C 0.4448(2) 0.22071(7) 0.20964(13) 0.0179(5) Uani 1 d . .
C14 C 0.3541(2) 0.25121(8) 0.19718(14) 0.0223(5) Uani 1 d . .
H14 H 0.3241(2) 0.25989(8) 0.23591(14) 0.027 Uiso 1 calc R .
C15 C 0.3080(2) 0.26879(8) 0.12852(15) 0.0260(6) Uani 1 d . .
H15 H 0.2458(2) 0.28928(8) 0.12040(15) 0.031 Uiso 1 calc R .
C16 C 0.3506(2) 0.25717(9) 0.0716(2) 0.0276(6) Uani 1 d . .
H16 H 0.3179(2) 0.26929(9) 0.0245(2) 0.033 Uiso 1 calc R .
C17 C 0.4420(2) 0.22746(8) 0.08407(14) 0.0235(5) Uani 1 d . .
H17 H 0.4724(2) 0.21965(8) 0.04517(14) 0.028 Uiso 1 calc R .
C18 C 0.4529(2) 0.19594(8) 0.33608(14) 0.0232(5) Uani 1 d . .
C19 C 0.5276(2) 0.17342(9) 0.40434(15) 0.0281(6) Uani 1 d . .
C20 C 0.5166(3) 0.20369(15) 0.4683(2) 0.0642(11) Uani 1 d . .
H20A H 0.4403(5) 0.2047(8) 0.4692(9) 0.096 Uiso 1 calc R .
H20B H 0.5424(21) 0.2372(3) 0.4640(8) 0.096 Uiso 1 calc R .
H20C H 0.5599(18) 0.1887(6) 0.5130(2) 0.096 Uiso 1 calc R .
C21 C 0.6463(2) 0.17158(14) 0.4039(2) 0.0491(8) Uani 1 d . .
H21A H 0.6701(6) 0.2044(2) 0.3938(13) 0.074 Uiso 1 calc R .
H21B H 0.6554(4) 0.1486(7) 0.3666(9) 0.074 Uiso 1 calc R .
H21C H 0.6899(3) 0.1605(8) 0.4512(4) 0.074 Uiso 1 calc R .
C22 C 0.4860(3) 0.12176(12) 0.4094(2) 0.0639(11) Uani 1 d . .
H22A H 0.4105(8) 0.12318(13) 0.4121(16) 0.096 Uiso 1 calc R .
H22B H 0.5304(15) 0.1057(4) 0.4528(8) 0.096 Uiso 1 calc R .
H22C H 0.4902(21) 0.1030(3) 0.3666(7) 0.096 Uiso 1 calc R .
C23 C 1.0434(2) 0.25678(8) 0.22774(14) 0.0196(5) Uani 1 d . .
C24 C 1.1218(2) 0.26142(8) 0.29300(14) 0.0219(5) Uani 1 d . .
C25 C 1.1899(2) 0.30231(8) 0.3056(2) 0.0270(6) Uani 1 d . .
H25 H 1.2435(2) 0.30533(8) 0.3502(2) 0.032 Uiso 1 calc R .
C26 C 1.1801(2) 0.33838(8) 0.2538(2) 0.0286(6) Uani 1 d . .
H26 H 1.2284(2) 0.36562(8) 0.2623(2) 0.034 Uiso 1 calc R .
C27 C 1.1007(2) 0.33504(8) 0.1899(2) 0.0267(6) Uani 1 d . .
H27 H 1.0925(2) 0.36042(8) 0.1548(2) 0.032 Uiso 1 calc R .
C28 C 1.0326(2) 0.29439(8) 0.17697(15) 0.0230(5) Uani 1 d . .
H28 H 0.9779(2) 0.29217(8) 0.13279(15) 0.028 Uiso 1 calc R .
C29 C 1.0651(2) 0.21440(8) 0.38503(15) 0.0266(6) Uani 1 d . .
C30 C 1.0981(2) 0.17366(9) 0.4417(2) 0.0321(6) Uani 1 d . .
C31 C 1.1468(3) 0.12974(10) 0.4116(2) 0.0401(7) Uani 1 d . .
H31A H 1.0953(7) 0.1179(5) 0.3676(6) 0.060 Uiso 1 calc R .
H31B H 1.1623(16) 0.1033(3) 0.4477(5) 0.060 Uiso 1 calc R .
H31C H 1.2142(9) 0.1398(2) 0.4003(11) 0.060 Uiso 1 calc R .
C32 C 0.9976(3) 0.15642(12) 0.4641(2) 0.0487(8) Uani 1 d . .
H32A H 0.9446(8) 0.1430(8) 0.4219(3) 0.073 Uiso 1 calc R .
H32B H 0.9655(11) 0.1843(2) 0.4835(12) 0.073 Uiso 1 calc R .
H32C H 1.0183(4) 0.1309(6) 0.5012(9) 0.073 Uiso 1 calc R .
C33 C 1.1805(3) 0.19533(12) 0.5069(2) 0.0545(9) Uani 1 d . .
H33A H 1.1488(8) 0.2239(6) 0.5250(8) 0.082 Uiso 1 calc R .
H33B H 1.2454(8) 0.2056(8) 0.4925(4) 0.082 Uiso 1 calc R .
H33C H 1.2004(15) 0.1704(3) 0.5450(5) 0.082 Uiso 1 calc R .
C34 C 1.1243(2) 0.01468(7) 0.13352(13) 0.0175(5) Uani 1 d . .
C35 C 1.1930(2) -0.01407(8) 0.18707(13) 0.0198(5) Uani 1 d . .
C36 C 1.2791(2) -0.03939(8) 0.17097(14) 0.0228(5) Uani 1 d . .
H36 H 1.3286(2) -0.05743(8) 0.20759(14) 0.027 Uiso 1 calc R .
C37 C 1.2919(2) -0.03807(8) 0.10158(14) 0.0225(5) Uani 1 d . .
H37 H 1.3487(2) -0.05644(8) 0.09042(14) 0.027 Uiso 1 calc R .
C38 C 1.2237(2) -0.01053(8) 0.04830(15) 0.0250(5) Uani 1 d . .
H38 H 1.2332(2) -0.00989(8) 0.00079(15) 0.030 Uiso 1 calc R .
C39 C 1.1407(2) 0.01627(8) 0.06490(14) 0.0228(5) Uani 1 d . .
H39 H 1.0946(2) 0.03595(8) 0.02870(14) 0.027 Uiso 1 calc R .
C40 C 1.2242(2) -0.04195(8) 0.31506(15) 0.0282(6) Uani 1 d . .
C41 C 1.1580(2) -0.05379(9) 0.36904(15) 0.0330(6) Uani 1 d . .
C42 C 1.1012(3) -0.00831(12) 0.3877(2) 0.0518(9) Uani 1 d . .
H42A H 1.0472(14) 0.0031(5) 0.3445(4) 0.078 Uiso 1 calc R .
H42B H 1.1546(4) 0.0177(3) 0.4051(12) 0.078 Uiso 1 calc R .
H42C H 1.0651(17) -0.0165(2) 0.4255(9) 0.078 Uiso 1 calc R .
C43 C 1.2343(3) -0.07467(13) 0.4371(2) 0.0543(9) Uani 1 d . .
H43A H 1.2694(15) -0.1043(5) 0.4249(3) 0.081 Uiso 1 calc R .
H43B H 1.1930(4) -0.0830(8) 0.4720(5) 0.081 Uiso 1 calc R .
H43C H 1.2896(12) -0.0501(4) 0.4582(7) 0.081 Uiso 1 calc R .
C44 C 1.0739(3) -0.09318(13) 0.3356(2) 0.0562(9) Uani 1 d . .
H44A H 1.0235(13) -0.0800(3) 0.2921(8) 0.084 Uiso 1 calc R .
H44B H 1.0335(14) -0.1026(7) 0.3706(5) 0.084 Uiso 1 calc R .
H44C H 1.1108(3) -0.1221(4) 0.3229(13) 0.084 Uiso 1 calc R .
C45 C -0.0377(4) 0.1457(2) 0.9750(3) 0.0655(14) Uani 0.80 d P 1
H45A H -0.0948(15) 0.1257(11) 0.9437(7) 0.098 Uiso 0.80 calc PR 1
H45B H -0.0692(20) 0.1762(2) 0.9878(17) 0.098 Uiso 0.80 calc PR 1
H45C H -0.0042(7) 0.1273(11) 1.0191(10) 0.098 Uiso 0.80 calc PR 1
C46 C 0.0459(3) 0.15780(13) 0.9362(2) 0.0439(10) Uani 0.80 d P 1
C47 C 0.0131(5) 0.1650(2) 0.8615(3) 0.044(2) Uani 0.80 d P 1
H47 H -0.0611(5) 0.1619(2) 0.8363(3) 0.053 Uiso 0.80 calc PR 1
C48 C 0.0888(4) 0.17655(13) 0.8248(2) 0.0472(10) Uani 0.80 d P 1
H48 H 0.0658(4) 0.18119(13) 0.7740(2) 0.057 Uiso 0.80 calc PR 1
C49 C 0.1985(4) 0.18168(13) 0.8599(3) 0.0524(12) Uani 0.80 d P 1
H49 H 0.2496(4) 0.18979(13) 0.8336(3) 0.063 Uiso 0.80 calc PR 1
C50 C 0.2306(3) 0.17491(14) 0.9319(3) 0.0566(13) Uani 0.80 d P 1
H50 H 0.3049(3) 0.17833(14) 0.9569(3) 0.068 Uiso 0.80 calc PR 1
C51 C 0.1533(3) 0.16268(11) 0.9701(2) 0.0408(9) Uani 0.80 d P 1
H51 H 0.1768(3) 0.15773(11) 1.0208(2) 0.049 Uiso 0.80 calc PR 1
C55 C 0.1357(3) 0.15654(11) 1.0043(2) 0.059(6) Uiso 0.20 d PR 2
H55 H 0.1836(3) 0.15523(11) 1.0514(2) 0.070 Uiso 0.20 calc PR 2
C56 C 0.0264(3) 0.14697(11) 0.9962(2) 0.043(4) Uiso 0.20 d PR 2
H56 H -0.0011(3) 0.13987(11) 1.0366(2) 0.052 Uiso 0.20 calc PR 2
C57 C -0.0410(3) 0.14819(11) 0.9268(2) 0.029(3) Uiso 0.20 d PR 2
H57 H -0.1159(3) 0.14112(11) 0.9193(2) 0.034 Uiso 0.20 calc PR 2
C58 C -0.0011(3) 0.15954(11) 0.8681(2) 0.077(15) Uiso 0.20 d PR 2
H58 H -0.0495(3) 0.16055(11) 0.8212(2) 0.093 Uiso 0.20 calc PR 2
C53 C 0.1078(3) 0.16946(11) 0.8764(2) 0.054(4) Uiso 0.20 d PR 2
C54 C 0.1786(3) 0.16817(11) 0.9454(2) 0.078(11) Uiso 0.20 d PR 2
H54 H 0.2536(3) 0.17493(11) 0.9526(2) 0.094 Uiso 0.20 calc PR 2
C52 C 0.1437(3) 0.17685(11) 0.8037(2) 0.217(28) Uiso 0.20 d PR 2

loop_
_atom_type_symbol
_atom_type_description
_atom_type_scat_dispersion_real
_atom_type_scat_dispersion_imag
_atom_type_scat_source
C C 0.0033 0.0016 'International Tables Vol C Tables 4.2.6.8 and 6.1.1.4'
H H 0.0000 0.0000 'International Tables Vol C Tables 4.2.6.8 and 6.1.1.4'
N N 0.0061 0.0033 'International Tables Vol C Tables 4.2.6.8 and 6.1.1.4'
O O 0.0106 0.0060 'International Tables Vol C Tables 4.2.6.8 and 6.1.1.4'
Fe Fe 0.3463 0.8444 'International Tables Vol C Tables 4.2.6.8 and 6.1.1.4'

loop_
_geom_angle_atom_site_label_1
_geom_angle_atom_site_label_2
_geom_angle_atom_site_label_3
_geom_angle
_geom_angle_site_symmetry_1
_geom_angle_site_symmetry_3
_geom_angle_publ_flag
N9 Fe1 N1 96.36(8) . . ?
N9 Fe1 N4 96.11(8) . . ?
N1 Fe1 N4 90.56(7) . . ?
N9 Fe1 N3 88.66(8) . . ?
N1 Fe1 N3 174.98(8) . . ?
N4 Fe1 N3 89.02(7) . . ?
N9 Fe1 N10 174.19(8) . . ?
N1 Fe1 N10 87.59(8) . . ?
N4 Fe1 N10 88.09(8) . . ?
N3 Fe1 N10 87.40(8) . . ?
N9 Fe1 N2 90.17(8) . . ?
N1 Fe1 N2 89.17(7) . . ?
N4 Fe1 N2 173.70(8) . . ?
N3 Fe1 N2 90.70(7) . . ?
N10 Fe1 N2 85.61(8) . . ?
C(a1) N1 C(a2) 105.9(2) . . ?
C(a1) N1 Fe1 126.02(14) . . ?
C(a2) N1 Fe1 128.01(14) . . ?
C(a4) N2 C(a3) 106.1(2) . . ?
C(a4) N2 Fe1 126.05(14) . . ?
C(a3) N2 Fe1 127.80(14) . . ?
C(a5) N3 C(a6) 106.1(2) . . ?
C(a5) N3 Fe1 125.52(14) . . ?
C(a6) N3 Fe1 128.02(14) . . ?
C(a7) N4 C(a8) 106.0(2) . . ?
C(a7) N4 Fe1 127.83(14) . . ?
C(a8) N4 Fe1 126.08(14) . . ?
O5 N9 Fe1 169.3(2) . . ?
O7 N10 O6 121.4(2) . . ?
O7 N10 Fe1 118.6(2) . . ?
O6 N10 Fe1 120.0(2) . . ?
C(a3) C(m1) C(a2) 122.9(2) . . ?
C(a3) C(m1) C1 121.0(2) . . ?
C(a2) C(m1) C1 116.1(2) . . ?
C(a5) C(m2) C(a4) 124.0(2) . . ?
C(a5) C(m2) C12 117.6(2) . . ?
C(a4) C(m2) C12 118.4(2) . . ?
C(a6) C(m3) C(a7) 123.1(2) . . ?
C(a6) C(m3) C23 118.6(2) . . ?
C(a7) C(m3) C23 118.2(2) . . ?
C(a8) C(m4) C(a1) 123.4(2) . . ?
C(a8) C(m4) C34 118.7(2) . . ?
C(a1) C(m4) C34 117.9(2) . . ?
N1 C(a1) C(m4) 126.5(2) . . ?
N1 C(a1) C(b1) 109.8(2) . . ?
C(m4) C(a1) C(b1) 123.6(2) . . ?
C(b2) C(b1) C(a1) 107.3(2) . . ?
N1 C(a2) C(m1) 126.2(2) . . ?
N1 C(a2) C(b2) 110.0(2) . . ?
C(m1) C(a2) C(b2) 123.8(2) . . ?
C(b1) C(b2) C(a2) 106.9(2) . . ?
N2 C(a3) C(m1) 125.9(2) . . ?
N2 C(a3) C(b3) 109.6(2) . . ?
C(m1) C(a3) C(b3) 124.5(2) . . ?
C(b4) C(b3) C(a3) 107.3(2) . . ?
N2 C(a4) C(m2) 125.9(2) . . ?
N2 C(a4) C(b4) 109.8(2) . . ?
C(m2) C(a4) C(b4) 124.3(2) . . ?
C(b3) C(b4) C(a4) 107.3(2) . . ?
N3 C(a5) C(m2) 126.3(2) . . ?
N3 C(a5) C(b5) 109.6(2) . . ?
C(m2) C(a5) C(b5) 124.0(2) . . ?
C(b6) C(b5) C(a5) 107.5(2) . . ?
N3 C(a6) C(m3) 125.9(2) . . ?
N3 C(a6) C(b6) 109.7(2) . . ?
C(m3) C(a6) C(b6) 124.4(2) . . ?
C(b5) C(b6) C(a6) 107.1(2) . . ?
N4 C(a7) C(m3) 126.1(2) . . ?
N4 C(a7) C(b7) 109.7(2) . . ?
C(m3) C(a7) C(b7) 124.1(2) . . ?
C(b8) C(b7) C(a7) 107.2(2) . . ?
N4 C(a8) C(m4) 126.3(2) . . ?
N4 C(a8) C(b8) 109.7(2) . . ?
C(m4) C(a8) C(b8) 124.0(2) . . ?
C(b7) C(b8) C(a8) 107.4(2) . . ?
C7 N5 C2 127.7(2) . . ?
C18 N6 C13 128.1(2) . . ?
C29 N7 C24 123.4(2) . . ?
C40 N8 C35 128.7(2) . . ?
C6 C1 C2 118.7(2) . . ?
C6 C1 C(m1) 119.8(2) . . ?
C2 C1 C(m1) 121.1(2) . . ?
C3 C2 C1 120.2(2) . . ?
C3 C2 N5 122.1(2) . . ?
C1 C2 N5 117.7(2) . . ?
C4 C3 C2 119.9(2) . . ?
C3 C4 C5 120.4(2) . . ?
C6 C5 C4 119.6(2) . . ?
C5 C6 C1 121.0(2) . . ?
O1 C7 N5 122.8(2) . . ?
O1 C7 C8 121.5(2) . . ?
N5 C7 C8 115.7(2) . . ?
C10 C8 C9 110.8(3) . . ?
C10 C8 C7 106.2(2) . . ?
C9 C8 C7 107.3(2) . . ?
C10 C8 C11 110.0(3) . . ?
C9 C8 C11 108.7(3) . . ?
C7 C8 C11 113.8(2) . . ?
C17 C12 C13 119.1(2) . . ?
C17 C12 C(m2) 118.7(2) . . ?
C13 C12 C(m2) 122.2(2) . . ?
C14 C13 C12 119.6(2) . . ?
C14 C13 N6 122.4(2) . . ?
C12 C13 N6 118.0(2) . . ?
C15 C14 C13 119.9(2) . . ?
C16 C15 C14 121.2(2) . . ?
C15 C16 C17 119.0(2) . . ?
C16 C17 C12 121.1(2) . . ?
O2 C18 N6 122.5(2) . . ?
O2 C18 C19 120.9(2) . . ?
N6 C18 C19 116.5(2) . . ?
C20 C19 C22 110.2(3) . . ?
C20 C19 C21 109.0(3) . . ?
C22 C19 C21 109.7(3) . . ?
C20 C19 C18 107.8(2) . . ?
C22 C19 C18 105.9(2) . . ?
C21 C19 C18 114.2(2) . . ?
C24 C23 C28 118.6(2) . . ?
C24 C23 C(m3) 122.0(2) . . ?
C28 C23 C(m3) 119.4(2) . . ?
C23 C24 C25 120.0(2) . . ?
C23 C24 N7 121.3(2) . . ?
C25 C24 N7 118.7(2) . . ?
C26 C25 C24 120.5(2) . . ?
C27 C26 C25 120.1(2) . . ?
C26 C27 C28 119.6(2) . . ?
C27 C28 C23 121.1(2) . . ?
O3 C29 N7 121.6(2) . . ?
O3 C29 C30 122.9(2) . . ?
N7 C29 C30 115.5(2) . . ?
C33 C30 C31 110.4(3) . . ?
C33 C30 C32 109.9(3) . . ?
C31 C30 C32 108.7(2) . . ?
C33 C30 C29 107.8(2) . . ?
C31 C30 C29 111.2(2) . . ?
C32 C30 C29 108.9(2) . . ?
C39 C34 C35 119.5(2) . . ?
C39 C34 C(m4) 119.2(2) . . ?
C35 C34 C(m4) 121.3(2) . . ?
C36 C35 C34 119.4(2) . . ?
C36 C35 N8 122.7(2) . . ?
C34 C35 N8 117.8(2) . . ?
C37 C36 C35 119.8(2) . . ?
C38 C37 C36 121.1(2) . . ?
C37 C38 C39 119.2(2) . . ?
C34 C39 C38 120.9(2) . . ?
O4 C40 N8 122.2(3) . . ?
O4 C40 C41 123.1(2) . . ?
N8 C40 C41 114.7(2) . . ?
C43 C41 C42 109.9(3) . . ?
C43 C41 C40 108.4(2) . . ?
C42 C41 C40 111.6(2) . . ?
C43 C41 C44 108.7(3) . . ?
C42 C41 C44 109.9(3) . . ?
C40 C41 C44 108.3(2) . . ?
C51 C46 C47 118.1(5) . . ?
C51 C46 C45 123.3(5) . . ?
C47 C46 C45 118.7(5) . . ?
C48 C47 C46 119.6(5) . . ?
C47 C48 C49 121.9(4) . . ?
C50 C49 C48 118.8(4) . . ?
C49 C50 C51 119.7(4) . . ?
C46 C51 C50 121.9(4) . . ?
C56 C55 C54 122.6 . . ?
C57 C56 C55 117.4 . . ?
C56 C57 C58 121.2 . . ?
C57 C58 C53 121.3 . . ?
C58 C53 C54 119.2 . . ?
C58 C53 C52 115.7 . . ?
C54 C53 C52 124.8 . . ?
C53 C54 C55 118.3 . . ?

loop_
_geom_bond_atom_site_label_1
_geom_bond_atom_site_label_2
_geom_bond_distance
_geom_bond_site_symmetry_2
_geom_bond_publ_flag
Fe1 N9 1.671(2) . ?
Fe1 N1 1.991(2) . ?
Fe1 N4 1.994(2) . ?
Fe1 N3 1.998(2) . ?
Fe1 N10 1.998(2) . ?
Fe1 N2 2.001(2) . ?
N1 C(a1) 1.372(3) . ?
N1 C(a2) 1.374(3) . ?
N2 C(a4) 1.374(3) . ?
N2 C(a3) 1.378(3) . ?
N3 C(a5) 1.375(3) . ?
N3 C(a6) 1.377(3) . ?
N4 C(a7) 1.377(3) . ?
N4 C(a8) 1.377(3) . ?
N9 O5 1.144(3) . ?
N10 O7 1.222(3) . ?
N10 O6 1.224(3) . ?
C(m1) C(a3) 1.390(3) . ?
C(m1) C(a2) 1.391(3) . ?
C(m1) C1 1.493(3) . ?
C(m2) C(a5) 1.386(3) . ?
C(m2) C(a4) 1.390(3) . ?
C(m2) C12 1.495(3) . ?
C(m3) C(a6) 1.383(3) . ?
C(m3) C(a7) 1.389(3) . ?
C(m3) C23 1.496(3) . ?
C(m4) C(a8) 1.382(3) . ?
C(m4) C(a1) 1.389(3) . ?
C(m4) C34 1.499(3) . ?
C(a1) C(b1) 1.434(3) . ?
C(b1) C(b2) 1.348(3) . ?
C(a2) C(b2) 1.433(3) . ?
C(a3) C(b3) 1.436(3) . ?
C(b3) C(b4) 1.346(3) . ?
C(a4) C(b4) 1.434(3) . ?
C(a5) C(b5) 1.438(3) . ?
C(b5) C(b6) 1.343(3) . ?
C(a6) C(b6) 1.441(3) . ?
C(a7) C(b7) 1.439(3) . ?
C(b7) C(b8) 1.344(3) . ?
C(a8) C(b8) 1.436(3) . ?
O1 C7 1.212(3) . ?
O2 C18 1.221(3) . ?
O3 C29 1.218(3) . ?
O4 C40 1.217(3) . ?
N5 C7 1.357(3) . ?
N5 C2 1.405(3) . ?
N6 C18 1.360(3) . ?
N6 C13 1.411(3) . ?
N7 C29 1.353(3) . ?
N7 C24 1.414(3) . ?
N8 C40 1.364(3) . ?
N8 C35 1.408(3) . ?
C1 C6 1.391(3) . ?
C1 C2 1.400(3) . ?
C2 C3 1.393(3) . ?
C3 C4 1.382(4) . ?
C4 C5 1.387(3) . ?
C5 C6 1.384(3) . ?
C7 C8 1.529(4) . ?
C8 C10 1.524(4) . ?
C8 C9 1.525(4) . ?
C8 C11 1.532(4) . ?
C12 C17 1.391(3) . ?
C12 C13 1.399(3) . ?
C13 C14 1.394(3) . ?
C14 C15 1.380(4) . ?
C15 C16 1.377(4) . ?
C16 C17 1.388(3) . ?
C18 C19 1.533(4) . ?
C19 C20 1.513(4) . ?
C19 C22 1.514(4) . ?
C19 C21 1.519(4) . ?
C23 C24 1.390(4) . ?
C23 C28 1.394(3) . ?
C24 C25 1.394(3) . ?
C25 C26 1.378(4) . ?
C26 C27 1.376(4) . ?
C27 C28 1.388(3) . ?
C29 C30 1.533(4) . ?
C30 C33 1.527(4) . ?
C30 C31 1.528(4) . ?
C30 C32 1.529(4) . ?
C34 C39 1.385(3) . ?
C34 C35 1.402(3) . ?
C35 C36 1.399(3) . ?
C36 C37 1.383(4) . ?
C37 C38 1.379(3) . ?
C38 C39 1.389(3) . ?
C40 C41 1.531(4) . ?
C41 C43 1.521(4) . ?
C41 C42 1.523(4) . ?
C41 C44 1.535(4) . ?
C45 C46 1.488(6) . ?
C46 C51 1.363(5) . ?
C46 C47 1.398(6) . ?
C47 C48 1.372(9) . ?
C48 C49 1.396(6) . ?
C49 C50 1.345(7) . ?
C50 C51 1.414(7) . ?
C55 C56 1.39 . ?
C55 C54 1.41 . ?
C56 C57 1.38 . ?
C57 C58 1.39 . ?
C58 C53 1.39 . ?
C53 C54 1.40 . ?
C53 C52 1.59 . ?
